data_7217006
loop_
_publ_author_name
'Elistratova, Julia'
'Mikhailov, Maxim'
'Burilov, Vladimir'
'Babaev, Vasily'
'Rizvanov, Ildar'
'Mustafina, Asiya'
'Abramov, Pavel'
'Sokolov, Maxim'
'Konovalov, Alexander'
'Fedin, Vladimir'

_publ_section_title
;
 Supramolecular assemblies of triblock copolymers with hexanuclear
 molybdenum clusters for sensing antibiotics in aqueous solutions via
 energy transfer
;
_journal_issue 53
_journal_name_full 'RSC Advances'
_journal_page_first 27922
_journal_paper_doi 10.1039/c4ra02457e
_journal_volume 4
_journal_year 2014
_chemical_formula_sum 'C16 H29 I14 K2 Mo6 N5 O3'
_chemical_formula_weight 2769.88
_chemical_name_systematic
;
 ?
;
_space_group_IT_number 2
_symmetry_cell_setting triclinic
_symmetry_space_group_name_Hall '-P 1'
_symmetry_space_group_name_H-M 'P -1'
_atom_sites_solution_hydrogens geom
_atom_sites_solution_primary direct
_atom_sites_solution_secondary difmap
_audit_creation_method SHELXL-97
_cell_angle_alpha 80.3320(10)
_cell_angle_beta 86.9530(10)
_cell_angle_gamma 89.7640(10)
_cell_formula_units_Z 2
_cell_length_a 11.1975(4)
_cell_length_b 13.0620(4)
_cell_length_c 18.1803(8)
_cell_measurement_reflns_used 8233
_cell_measurement_temperature 150.0(2)
_cell_measurement_theta_max 30.449
_cell_measurement_theta_min 2.1984
_cell_volume 2617.58(17)
_computing_cell_refinement 'Apex2 V.1.27 (Bruker, 2005)'
_computing_data_collection 'Apex2 V.1.27 (Bruker, 2005)'
_computing_data_reduction 'Apex2 V.1.27 (Bruker, 2005)'
_computing_molecular_graphics 'SHELXTL V6.22 (Bruker, 2000-2005)'
_computing_publication_material 'local programs'
_computing_structure_refinement 'SHELXL-97 (Sheldrick, 1997)'
_computing_structure_solution 'SHELXS-97 (Sheldrick, 1990)'
_diffrn_ambient_temperature 150.0(2)
_diffrn_detector_area_resol_mean 25
_diffrn_measured_fraction_theta_full 0.993
_diffrn_measured_fraction_theta_max 0.810
_diffrn_measurement_device_type 'Bruker X8Apex CCD detector'
_diffrn_measurement_method 'combined omega- and phi-scans'
_diffrn_radiation_monochromator graphite
_diffrn_radiation_source 'fine-focus sealed tube'
_diffrn_radiation_type MoK\a
_diffrn_radiation_wavelength 0.71073
_diffrn_reflns_av_R_equivalents 0.0342
_diffrn_reflns_av_sigmaI/netI 0.0497
_diffrn_reflns_limit_h_max 16
_diffrn_reflns_limit_h_min -16
_diffrn_reflns_limit_k_max 11
_diffrn_reflns_limit_k_min -16
_diffrn_reflns_limit_l_max 26
_diffrn_reflns_limit_l_min -25
_diffrn_reflns_number 31131
_diffrn_reflns_theta_full 25.00
_diffrn_reflns_theta_max 31.57
_diffrn_reflns_theta_min 2.20
_diffrn_standards_decay_% 0
_diffrn_standards_interval_count 0
_diffrn_standards_interval_time 0
_diffrn_standards_number 0
_exptl_absorpt_coefficient_mu 9.835
_exptl_absorpt_correction_T_max 0.1016
_exptl_absorpt_correction_T_min 0.0548
_exptl_absorpt_correction_type empirical
_exptl_absorpt_process_details 'based on intensities (SADABS, Bruker, 2005)'
_exptl_crystal_colour red
_exptl_crystal_density_diffrn 3.514
_exptl_crystal_density_meas ?
_exptl_crystal_density_method 'not measured'
_exptl_crystal_description block
_exptl_crystal_F_000 2432
_exptl_crystal_size_max 0.20
_exptl_crystal_size_mid 0.20
_exptl_crystal_size_min 0.10
_refine_diff_density_max 1.960
_refine_diff_density_min -1.434
_refine_diff_density_rms 0.243
_refine_ls_extinction_method none
_refine_ls_goodness_of_fit_ref 1.043
_refine_ls_hydrogen_treatment constr
_refine_ls_matrix_type full
_refine_ls_number_parameters 422
_refine_ls_number_reflns 14221
_refine_ls_number_restraints 0
_refine_ls_restrained_S_all 1.043
_refine_ls_R_factor_all 0.0607
_refine_ls_R_factor_gt 0.0410
_refine_ls_shift/su_max 0.001
_refine_ls_shift/su_mean 0.000
_refine_ls_structure_factor_coef Fsqd
_refine_ls_weighting_details 'calc w=1/[\s^2^(Fo^2^)+(0.0288P)^2^+11.0150P] where P=(Fo^2^+2Fc^2^)/3'
_refine_ls_weighting_scheme calc
_refine_ls_wR_factor_gt 0.0851
_refine_ls_wR_factor_ref 0.0927
_reflns_number_gt 10578
_reflns_number_total 14221
_reflns_threshold_expression >2sigma(I)
_cod_data_source_file c4ra02457e2.cif
_cod_data_source_block mxm381
_cod_depositor_comments
;
The following automatic conversions were performed:

'_exptl_crystal_density_meas' value 'none' was changed to '?' - the
value is perceived as not measured.

Automatic conversion script
Id: cif_fix_values 3008 2015-01-20 13:52:24Z robertas 
;
_cod_original_sg_symbol_H-M P-1
_cod_database_code 7217006

loop_
_symmetry_equiv_pos_as_xyz
'x, y, z'
'-x, -y, -z'

loop_
_atom_site_label
_atom_site_type_symbol
_atom_site_fract_x
_atom_site_fract_y
_atom_site_fract_z
_atom_site_U_iso_or_equiv
_atom_site_adp_type
_atom_site_occupancy
_atom_site_symmetry_multiplicity
_atom_site_calc_flag
_atom_site_refinement_flags
Mo1 Mo 0.18731(5) 0.68420(4) 0.26597(4) 0.01668(12) Uani 1 1 d .
Mo2 Mo 0.10910(5) 0.81564(4) 0.14905(3) 0.01558(12) Uani 1 1 d .
Mo3 Mo -0.09939(5) 0.71220(4) 0.16211(3) 0.01538(12) Uani 1 1 d .
Mo4 Mo -0.02066(5) 0.58024(4) 0.27810(3) 0.01631(12) Uani 1 1 d .
Mo5 Mo 0.10792(5) 0.61193(4) 0.14766(3) 0.01563(12) Uani 1 1 d .
Mo6 Mo -0.01868(5) 0.78473(4) 0.27989(3) 0.01611(12) Uani 1 1 d .
I1 I 0.19107(4) 0.47149(3) 0.26527(3) 0.02077(10) Uani 1 1 d .
I2 I 0.32662(4) 0.71574(3) 0.13360(3) 0.02025(10) Uani 1 1 d .
I3 I 0.19428(4) 0.89659(3) 0.26796(3) 0.02052(10) Uani 1 1 d .
I4 I 0.05864(4) 0.64914(4) 0.40306(3) 0.02140(10) Uani 1 1 d .
I5 I 0.02805(4) 0.74470(3) 0.02521(3) 0.01864(10) Uani 1 1 d .
I6 I -0.10130(4) 0.92433(3) 0.16148(3) 0.01953(10) Uani 1 1 d .
I7 I -0.10429(4) 0.50127(3) 0.15843(3) 0.01926(10) Uani 1 1 d .
I8 I -0.23656(4) 0.68085(3) 0.29550(3) 0.01938(10) Uani 1 1 d .
I11 I 0.40155(4) 0.66495(4) 0.34557(3) 0.02793(12) Uani 1 1 d .
I21 I 0.20649(5) 0.98902(4) 0.04817(3) 0.02420(11) Uani 1 1 d .
I31 I -0.31981(4) 0.73153(4) 0.08805(3) 0.02186(10) Uani 1 1 d .
I41 I -0.11842(5) 0.40324(4) 0.37585(3) 0.02756(12) Uani 1 1 d .
I51 I 0.20504(5) 0.48624(4) 0.04629(3) 0.02382(11) Uani 1 1 d .
I61 I -0.11060(5) 0.91424(4) 0.38145(3) 0.02853(12) Uani 1 1 d .
K1 K 0.50859(16) 0.18861(14) 0.28275(10) 0.0296(4) Uani 1 1 d .
K2 K 0.25147(16) 0.22487(13) 0.10450(10) 0.0275(4) Uani 1 1 d .
N1N N 0.4037(8) 0.0120(6) 0.3925(5) 0.051(2) Uani 1 1 d .
C1N C 0.4660(9) -0.0497(8) 0.4180(6) 0.042(2) Uani 1 1 d .
C2N C 0.5437(9) -0.1336(8) 0.4504(6) 0.051(3) Uani 1 1 d .
H2N1 H 0.5593 -0.1259 0.5017 0.076 Uiso 1 1 calc R
H2N2 H 0.6195 -0.1306 0.4206 0.076 Uiso 1 1 calc R
H2N3 H 0.5045 -0.2006 0.4507 0.076 Uiso 1 1 calc R
N2N N 0.2634(7) 0.1860(6) 0.2600(5) 0.0415(19) Uani 1 1 d .
C3N C 0.2009(8) 0.1750(6) 0.3126(5) 0.0313(19) Uani 1 1 d .
C4N C 0.1239(9) 0.1598(8) 0.3806(6) 0.048(3) Uani 1 1 d .
H4N1 H 0.0713 0.0999 0.3811 0.071 Uiso 1 1 calc R
H4N2 H 0.0754 0.2220 0.3823 0.071 Uiso 1 1 calc R
H4N3 H 0.1732 0.1473 0.4241 0.071 Uiso 1 1 calc R
N3N N 0.3980(8) 0.3067(6) 0.3896(5) 0.048(2) Uani 1 1 d .
C5N C 0.3572(10) 0.3509(8) 0.4322(6) 0.048(3) Uani 1 1 d .
C6N C 0.2986(18) 0.4073(11) 0.4886(7) 0.111(7) Uani 1 1 d .
H6NA H 0.3550 0.4149 0.5268 0.166 Uiso 1 1 calc R
H6NB H 0.2282 0.3681 0.5122 0.166 Uiso 1 1 calc R
H6NC H 0.2739 0.4762 0.4641 0.166 Uiso 1 1 calc R
N4N N 0.0191(7) 0.2122(7) 0.1664(5) 0.048(2) Uani 1 1 d .
C7N C -0.0707(8) 0.2043(7) 0.1963(5) 0.0314(19) Uani 1 1 d .
C8N C -0.1882(8) 0.1938(8) 0.2341(6) 0.047(3) Uani 1 1 d .
H8N1 H -0.2121 0.2603 0.2484 0.070 Uiso 1 1 calc R
H8N2 H -0.1861 0.1405 0.2790 0.070 Uiso 1 1 calc R
H8N3 H -0.2460 0.1734 0.2005 0.070 Uiso 1 1 calc R
N5N N 0.6630(8) 0.1467(7) 0.3990(5) 0.049(2) Uani 1 1 d .
C9N C 0.7308(8) 0.1417(7) 0.4448(6) 0.036(2) Uani 1 1 d .
C10N C 0.8154(10) 0.1346(8) 0.5028(6) 0.050(3) Uani 1 1 d .
H10A H 0.7858 0.1743 0.5411 0.075 Uiso 1 1 calc R
H10B H 0.8928 0.1630 0.4811 0.075 Uiso 1 1 calc R
H10C H 0.8250 0.0617 0.5255 0.075 Uiso 1 1 calc R
C1 C 0.5692(7) 0.4573(6) 0.2441(5) 0.034(2) Uani 1 1 d .
H1A H 0.6246 0.4467 0.2847 0.050 Uiso 1 1 calc R
H1B H 0.4867 0.4540 0.2653 0.050 Uiso 1 1 calc R
H1C H 0.5841 0.5255 0.2133 0.050 Uiso 1 1 calc R
C2 C 0.5276(8) 0.4047(6) 0.1311(5) 0.0329(19) Uani 1 1 d .
H2A H 0.5541 0.4742 0.1049 0.039 Uiso 1 1 calc R
H2B H 0.4401 0.4067 0.1416 0.039 Uiso 1 1 calc R
C3 C 0.5576(8) 0.3242(6) 0.0826(5) 0.0329(19) Uani 1 1 d .
H3A H 0.5222 0.3438 0.0335 0.040 Uiso 1 1 calc R
H3B H 0.6454 0.3199 0.0742 0.040 Uiso 1 1 calc R
C4 C 0.5563(8) 0.1443(6) 0.0822(5) 0.0312(19) Uani 1 1 d .
H4A H 0.6441 0.1516 0.0732 0.037 Uiso 1 1 calc R
H4B H 0.5201 0.1484 0.0333 0.037 Uiso 1 1 calc R
C5 C 0.5266(8) 0.0416(6) 0.1302(5) 0.035(2) Uani 1 1 d .
H5A H 0.4392 0.0360 0.1418 0.043 Uiso 1 1 calc R
H5B H 0.5513 -0.0156 0.1033 0.043 Uiso 1 1 calc R
C6 C 0.5777(8) -0.0673(6) 0.2394(5) 0.035(2) Uani 1 1 d .
H6A H 0.6363 -0.0762 0.2781 0.052 Uiso 1 1 calc R
H6B H 0.5927 -0.1184 0.2062 0.052 Uiso 1 1 calc R
H6C H 0.4969 -0.0776 0.2630 0.052 Uiso 1 1 calc R
O1 O 0.5868(5) 0.3786(4) 0.1994(3) 0.0300(13) Uani 1 1 d .
O2 O 0.5110(5) 0.2257(4) 0.1192(3) 0.0292(13) Uani 1 1 d .
O3 O 0.5879(5) 0.0337(4) 0.1976(3) 0.0273(12) Uani 1 1 d .

loop_
_atom_site_aniso_label
_atom_site_aniso_U_11
_atom_site_aniso_U_22
_atom_site_aniso_U_33
_atom_site_aniso_U_23
_atom_site_aniso_U_13
_atom_site_aniso_U_12
Mo1 0.0167(3) 0.0175(3) 0.0162(3) -0.0031(2) -0.0035(2) 0.0004(2)
Mo2 0.0167(3) 0.0151(3) 0.0150(3) -0.0024(2) -0.0012(2) -0.0004(2)
Mo3 0.0162(3) 0.0155(3) 0.0148(3) -0.0032(2) -0.0018(2) 0.0005(2)
Mo4 0.0180(3) 0.0163(3) 0.0146(3) -0.0020(2) -0.0024(2) 0.0002(2)
Mo5 0.0171(3) 0.0154(3) 0.0146(3) -0.0032(2) -0.0020(2) 0.0012(2)
Mo6 0.0171(3) 0.0164(3) 0.0154(3) -0.0042(2) -0.0012(2) 0.0003(2)
I1 0.0223(2) 0.0185(2) 0.0214(3) -0.00216(18) -0.00452(19) 0.00374(17)
I2 0.0166(2) 0.0231(2) 0.0211(3) -0.00417(19) -0.00037(19) -0.00026(17)
I3 0.0210(2) 0.0203(2) 0.0215(3) -0.00636(19) -0.00314(19) -0.00246(17)
I4 0.0240(2) 0.0251(2) 0.0153(2) -0.00324(19) -0.00362(19) 0.00002(18)
I5 0.0205(2) 0.0205(2) 0.0148(2) -0.00238(18) -0.00221(18) 0.00028(17)
I6 0.0207(2) 0.0167(2) 0.0212(3) -0.00278(18) -0.00277(19) 0.00303(17)
I7 0.0213(2) 0.0177(2) 0.0194(2) -0.00428(18) -0.00365(19) -0.00160(17)
I8 0.0176(2) 0.0222(2) 0.0182(2) -0.00338(18) 0.00072(18) 0.00020(17)
I11 0.0222(3) 0.0328(3) 0.0303(3) -0.0071(2) -0.0103(2) 0.0019(2)
I21 0.0279(3) 0.0206(2) 0.0228(3) -0.00008(19) -0.0002(2) -0.00470(18)
I31 0.0190(2) 0.0259(2) 0.0209(3) -0.00383(19) -0.00371(19) 0.00077(18)
I41 0.0348(3) 0.0225(3) 0.0231(3) 0.0027(2) -0.0009(2) -0.0044(2)
I51 0.0285(3) 0.0232(2) 0.0214(3) -0.0085(2) -0.0014(2) 0.00512(19)
I61 0.0287(3) 0.0317(3) 0.0284(3) -0.0148(2) 0.0000(2) 0.0031(2)
K1 0.0294(9) 0.0338(9) 0.0257(10) -0.0048(8) -0.0021(7) 0.0014(7)
K2 0.0311(9) 0.0259(9) 0.0258(9) -0.0053(7) -0.0023(7) 0.0013(7)
N1N 0.060(6) 0.041(5) 0.048(6) 0.002(4) 0.002(5) -0.001(4)
C1N 0.045(6) 0.045(6) 0.033(5) -0.002(4) -0.006(4) -0.010(4)
C2N 0.043(6) 0.060(7) 0.046(7) 0.000(5) 0.003(5) -0.006(5)
N2N 0.043(5) 0.050(5) 0.034(5) -0.011(4) -0.010(4) -0.001(4)
C3N 0.032(5) 0.023(4) 0.038(5) 0.002(4) -0.009(4) 0.003(3)
C4N 0.051(6) 0.041(5) 0.048(7) -0.005(5) 0.006(5) 0.001(4)
N3N 0.057(6) 0.046(5) 0.041(5) -0.013(4) -0.003(4) 0.008(4)
C5N 0.070(7) 0.047(6) 0.023(5) 0.002(4) 0.006(5) 0.006(5)
C6N 0.22(2) 0.075(10) 0.032(7) -0.007(7) 0.023(10) 0.041(11)
N4N 0.035(5) 0.064(6) 0.045(6) -0.008(4) -0.004(4) -0.002(4)
C7N 0.031(5) 0.038(5) 0.027(5) -0.009(4) -0.010(4) 0.002(4)
C8N 0.032(5) 0.049(6) 0.060(7) -0.015(5) 0.004(5) -0.001(4)
N5N 0.042(5) 0.060(5) 0.046(6) -0.007(4) -0.007(4) -0.007(4)
C9N 0.038(5) 0.036(5) 0.036(6) -0.010(4) 0.004(4) -0.008(4)
C10N 0.064(7) 0.046(6) 0.039(6) -0.001(5) -0.012(5) -0.014(5)
C1 0.027(4) 0.026(4) 0.049(6) -0.010(4) -0.003(4) -0.003(3)
C2 0.039(5) 0.026(4) 0.033(5) -0.004(4) -0.001(4) -0.003(3)
C3 0.037(5) 0.029(4) 0.031(5) 0.000(4) -0.004(4) -0.005(3)
C4 0.036(5) 0.037(5) 0.020(4) -0.002(4) -0.003(4) 0.003(4)
C5 0.039(5) 0.028(4) 0.043(6) -0.013(4) -0.016(4) 0.006(4)
C6 0.030(5) 0.038(5) 0.036(5) -0.003(4) -0.002(4) 0.006(4)
O1 0.029(3) 0.028(3) 0.033(3) -0.002(2) -0.009(3) 0.003(2)
O2 0.031(3) 0.024(3) 0.032(3) -0.004(2) 0.002(3) -0.001(2)
O3 0.026(3) 0.027(3) 0.029(3) -0.006(2) -0.007(2) -0.001(2)

loop_
_atom_type_symbol
_atom_type_description
_atom_type_scat_dispersion_real
_atom_type_scat_dispersion_imag
_atom_type_scat_source
C C 0.0033 0.0016 'International Tables Vol C Tables 4.2.6.8 and 6.1.1.4'
H H 0.0000 0.0000 'International Tables Vol C Tables 4.2.6.8 and 6.1.1.4'
N N 0.0061 0.0033 'International Tables Vol C Tables 4.2.6.8 and 6.1.1.4'
O O 0.0106 0.0060 'International Tables Vol C Tables 4.2.6.8 and 6.1.1.4'
K K 0.2009 0.2494 'International Tables Vol C Tables 4.2.6.8 and 6.1.1.4'
Mo Mo -1.6832 0.6857 'International Tables Vol C Tables 4.2.6.8 and 6.1.1.4'
I I -0.4742 1.8119 'International Tables Vol C Tables 4.2.6.8 and 6.1.1.4'

loop_
_geom_angle_atom_site_label_1
_geom_angle_atom_site_label_2
_geom_angle_atom_site_label_3
_geom_angle
_geom_angle_site_symmetry_1
_geom_angle_site_symmetry_3
Mo2 Mo1 Mo5 59.57(2) . .
Mo2 Mo1 I1 120.50(3) . .
Mo2 Mo1 I2 61.35(2) . .
Mo2 Mo1 I3 60.99(2) . .
Mo2 Mo1 I4 121.54(3) . .
Mo2 Mo1 I11 135.07(3) . .
Mo4 Mo1 Mo2 89.77(3) . .
Mo4 Mo1 Mo5 59.94(2) . .
Mo4 Mo1 I1 61.12(2) . .
Mo4 Mo1 I2 121.29(3) . .
Mo4 Mo1 I3 121.32(3) . .
Mo4 Mo1 I4 60.88(2) . .
Mo4 Mo1 I11 135.15(3) . .
Mo5 Mo1 I1 60.94(2) . .
Mo5 Mo1 I2 61.36(2) . .
Mo5 Mo1 I3 120.55(3) . .
Mo5 Mo1 I4 120.81(3) . .
Mo5 Mo1 I11 135.85(3) . .
Mo6 Mo1 Mo2 60.12(2) . .
Mo6 Mo1 Mo4 60.03(2) . .
Mo6 Mo1 Mo5 89.94(3) . .
Mo6 Mo1 I1 121.14(3) . .
Mo6 Mo1 I2 121.45(3) . .
Mo6 Mo1 I3 61.29(2) . .
Mo6 Mo1 I4 61.42(2) . .
Mo6 Mo1 I11 134.22(3) . .
I1 Mo1 I3 177.45(3) . .
I1 Mo1 I4 89.70(2) . .
I1 Mo1 I11 89.42(2) . .
I2 Mo1 I1 89.63(2) . .
I2 Mo1 I3 89.48(2) . .
I2 Mo1 I4 176.86(3) . .
I2 Mo1 I11 88.74(2) . .
I3 Mo1 I11 88.18(2) . .
I4 Mo1 I3 91.06(2) . .
I4 Mo1 I11 88.18(2) . .
Mo1 Mo2 I2 60.87(2) . .
Mo1 Mo2 I3 61.28(2) . .
Mo1 Mo2 I5 121.44(3) . .
Mo1 Mo2 I6 120.95(3) . .
Mo1 Mo2 I21 135.65(3) . .
Mo3 Mo2 Mo1 90.09(2) . .
Mo3 Mo2 I2 121.64(3) . .
Mo3 Mo2 I3 121.27(3) . .
Mo3 Mo2 I5 61.09(2) . .
Mo3 Mo2 I6 61.10(2) . .
Mo3 Mo2 I21 134.23(3) . .
Mo5 Mo2 Mo1 60.24(2) . .
Mo5 Mo2 Mo3 60.23(2) . .
Mo5 Mo2 Mo6 90.10(3) . .
Mo5 Mo2 I2 61.41(2) . .
Mo5 Mo2 I3 121.51(3) . .
Mo5 Mo2 I5 61.20(2) . .
Mo5 Mo2 I6 121.33(3) . .
Mo5 Mo2 I21 133.26(3) . .
Mo6 Mo2 Mo1 59.73(2) . .
Mo6 Mo2 Mo3 60.02(2) . .
Mo6 Mo2 I2 120.59(3) . .
Mo6 Mo2 I3 61.27(2) . .
Mo6 Mo2 I5 121.10(3) . .
Mo6 Mo2 I6 61.22(2) . .
Mo6 Mo2 I21 136.64(3) . .
I2 Mo2 I21 88.01(2) . .
I3 Mo2 I2 89.38(2) . .
I3 Mo2 I21 89.91(2) . .
I5 Mo2 I2 90.85(2) . .
I5 Mo2 I3 176.87(3) . .
I5 Mo2 I21 86.98(2) . .
I6 Mo2 I2 177.10(3) . .
I6 Mo2 I3 89.74(2) . .
I6 Mo2 I5 89.88(2) . .
I6 Mo2 I21 89.22(2) . .
Mo2 Mo3 Mo5 59.58(2) . .
Mo2 Mo3 Mo6 59.98(2) . .
Mo2 Mo3 I5 61.04(2) . .
Mo2 Mo3 I6 60.92(2) . .
Mo2 Mo3 I7 120.57(3) . .
Mo2 Mo3 I8 121.11(3) . .
Mo2 Mo3 I31 136.42(3) . .
Mo4 Mo3 Mo2 89.88(3) . .
Mo4 Mo3 Mo5 60.01(2) . .
Mo4 Mo3 Mo6 59.95(2) . .
Mo4 Mo3 I5 120.97(3) . .
Mo4 Mo3 I6 121.10(3) . .
Mo4 Mo3 I7 61.06(2) . .
Mo4 Mo3 I8 61.23(2) . .
Mo4 Mo3 I31 133.68(3) . .
Mo5 Mo3 I5 60.98(2) . .
Mo5 Mo3 I6 120.49(3) . .
Mo5 Mo3 I7 60.99(2) . .
Mo5 Mo3 I8 121.23(3) . .
Mo5 Mo3 I31 136.11(3) . .
Mo6 Mo3 Mo5 89.70(3) . .
Mo6 Mo3 I5 121.02(3) . .
Mo6 Mo3 I6 61.15(2) . .
Mo6 Mo3 I7 121.01(3) . .
Mo6 Mo3 I8 61.13(2) . .
Mo6 Mo3 I31 134.17(3) . .
I5 Mo3 I31 90.31(2) . .
I6 Mo3 I5 89.75(2) . .
I6 Mo3 I8 90.14(2) . .
I6 Mo3 I31 89.17(2) . .
I7 Mo3 I5 89.62(2) . .
I7 Mo3 I6 177.70(3) . .
I7 Mo3 I8 90.38(2) . .
I7 Mo3 I31 88.62(2) . .
I8 Mo3 I5 177.34(3) . .
I8 Mo3 I31 87.03(2) . .
Mo1 Mo4 I1 61.21(2) . .
Mo1 Mo4 I4 61.36(2) . .
Mo1 Mo4 I7 121.12(3) . .
Mo1 Mo4 I8 120.93(3) . .
Mo1 Mo4 I41 134.77(3) . .
Mo3 Mo4 Mo1 90.25(3) . .
Mo3 Mo4 Mo5 60.13(2) . .
Mo3 Mo4 Mo6 60.14(2) . .
Mo3 Mo4 I1 121.14(3) . .
Mo3 Mo4 I4 121.64(3) . .
Mo3 Mo4 I7 61.12(2) . .
Mo3 Mo4 I8 61.09(2) . .
Mo3 Mo4 I41 134.98(3) . .
Mo5 Mo4 Mo1 60.08(2) . .
Mo5 Mo4 I1 61.02(2) . .
Mo5 Mo4 I4 121.42(3) . .
Mo5 Mo4 I7 61.05(2) . .
Mo5 Mo4 I8 121.22(3) . .
Mo5 Mo4 I41 135.43(3) . .
Mo6 Mo4 Mo1 59.80(2) . .
Mo6 Mo4 Mo5 89.88(3) . .
Mo6 Mo4 I1 121.01(3) . .
Mo6 Mo4 I4 61.51(2) . .
Mo6 Mo4 I7 121.26(3) . .
Mo6 Mo4 I8 61.14(2) . .
Mo6 Mo4 I41 134.69(3) . .
I1 Mo4 I41 88.83(2) . .
I4 Mo4 I1 90.01(2) . .
I4 Mo4 I8 89.83(2) . .
I4 Mo4 I41 87.75(2) . .
I7 Mo4 I1 89.67(2) . .
I7 Mo4 I4 176.78(3) . .
I7 Mo4 I8 90.34(2) . .
I7 Mo4 I41 89.04(2) . .
I8 Mo4 I1 177.31(3) . .
I8 Mo4 I41 88.48(2) . .
Mo1 Mo5 I1 61.26(2) . .
Mo1 Mo5 I2 60.84(2) . .
Mo1 Mo5 I5 121.46(3) . .
Mo1 Mo5 I7 120.99(3) . .
Mo1 Mo5 I51 135.10(3) . .
Mo2 Mo5 Mo1 60.19(2) . .
Mo2 Mo5 Mo3 60.18(2) . .
Mo2 Mo5 Mo4 90.15(3) . .
Mo2 Mo5 I1 121.44(3) . .
Mo2 Mo5 I2 61.36(2) . .
Mo2 Mo5 I5 61.27(2) . .
Mo2 Mo5 I7 121.19(3) . .
Mo2 Mo5 I51 133.60(3) . .
Mo3 Mo5 Mo1 90.04(3) . .
Mo3 Mo5 I1 121.09(3) . .
Mo3 Mo5 I2 121.54(3) . .
Mo3 Mo5 I5 61.10(2) . .
Mo3 Mo5 I7 61.02(2) . .
Mo3 Mo5 I51 134.85(3) . .
Mo4 Mo5 Mo1 59.98(2) . .
Mo4 Mo5 Mo3 59.86(2) . .
Mo4 Mo5 I1 61.24(2) . .
Mo4 Mo5 I2 120.81(3) . .
Mo4 Mo5 I5 120.95(3) . .
Mo4 Mo5 I7 61.02(2) . .
Mo4 Mo5 I51 136.25(3) . .
I1 Mo5 I2 89.52(2) . .
I1 Mo5 I51 89.42(2) . .
I2 Mo5 I51 87.87(2) . .
I5 Mo5 I1 176.96(3) . .
I5 Mo5 I2 90.86(2) . .
I5 Mo5 I51 87.58(2) . .
I7 Mo5 I1 89.77(2) . .
I7 Mo5 I2 177.24(3) . .
I7 Mo5 I5 89.70(2) . .
I7 Mo5 I51 89.46(2) . .
Mo1 Mo6 Mo2 60.15(2) . .
Mo1 Mo6 Mo3 90.33(3) . .
Mo1 Mo6 Mo4 60.17(2) . .
Mo1 Mo6 I3 61.33(2) . .
Mo1 Mo6 I4 61.25(2) . .
Mo1 Mo6 I6 121.00(3) . .
Mo1 Mo6 I8 121.34(3) . .
Mo1 Mo6 I61 133.78(3) . .
Mo2 Mo6 Mo3 60.00(2) . .
Mo2 Mo6 I3 61.01(2) . .
Mo2 Mo6 I4 121.40(3) . .
Mo2 Mo6 I6 60.86(2) . .
Mo2 Mo6 I8 121.02(3) . .
Mo2 Mo6 I61 135.39(3) . .
Mo3 Mo6 I3 121.00(3) . .
Mo3 Mo6 I4 120.76(3) . .
Mo3 Mo6 I6 60.97(2) . .
Mo3 Mo6 I8 61.03(2) . .
Mo3 Mo6 I61 135.89(3) . .
Mo4 Mo6 Mo2 89.87(3) . .
Mo4 Mo6 Mo3 59.91(2) . .
Mo4 Mo6 I3 121.50(3) . .
Mo4 Mo6 I4 60.87(2) . .
Mo4 Mo6 I6 120.87(3) . .
Mo4 Mo6 I8 61.18(2) . .
Mo4 Mo6 I61 134.73(3) . .
I3 Mo6 I4 90.99(2) . .
I3 Mo6 I61 88.09(2) . .
I4 Mo6 I61 87.76(2) . .
I6 Mo6 I3 89.40(2) . .
I6 Mo6 I4 177.51(3) . .
I6 Mo6 I8 89.99(2) . .
I6 Mo6 I61 89.79(2) . .
I8 Mo6 I3 177.07(3) . .
I8 Mo6 I4 89.50(2) . .
I8 Mo6 I61 89.03(2) . .
Mo4 I1 Mo1 57.667(19) . .
Mo5 I1 Mo1 57.80(2) . .
Mo5 I1 Mo4 57.74(2) . .
Mo1 I2 Mo2 57.78(2) . .
Mo1 I2 Mo5 57.80(2) . .
Mo2 I2 Mo5 57.234(19) . .
Mo2 I3 Mo1 57.723(19) . .
Mo2 I3 Mo6 57.71(2) . .
Mo6 I3 Mo1 57.380(19) . .
Mo1 I4 Mo6 57.33(2) . .
Mo4 I4 Mo1 57.76(2) . .
Mo4 I4 Mo6 57.62(2) . .
Mo2 I5 Mo3 57.87(2) . .
Mo2 I5 K2 140.11(3) . 2_565
Mo3 I5 K2 97.62(3) . 2_565
Mo5 I5 Mo2 57.526(19) . .
Mo5 I5 Mo3 57.93(2) . .
Mo5 I5 K2 139.08(3) . 2_565
Mo2 I6 Mo3 57.979(19) . .
Mo2 I6 Mo6 57.91(2) . .
Mo3 I6 Mo6 57.880(19) . .
Mo4 I7 Mo3 57.828(19) . .
Mo4 I7 Mo5 57.93(2) . .
Mo5 I7 Mo3 57.990(19) . .
Mo3 I8 Mo4 57.68(2) . .
Mo3 I8 Mo6 57.84(2) . .
Mo6 I8 Mo4 57.675(19) . .
Mo2 I21 K2 121.40(4) . 1_565
Mo3 I31 K2 107.99(3) . 2_565
Mo5 I51 K2 120.57(4) . .
N1N K1 C8N 120.0(3) . 1_655
N2N K1 N1N 73.4(3) . .
N2N K1 N3N 74.6(2) . .
N2N K1 C8N 156.8(3) . 1_655
N2N K1 O2 79.1(2) . .
N2N K1 O3 99.7(2) . .
N3N K1 N1N 81.5(2) . .
N3N K1 C8N 123.9(3) . 1_655
N3N K1 O2 130.1(2) . .
N5N K1 N1N 72.6(3) . .
N5N K1 N2N 139.4(3) . .
N5N K1 N3N 79.0(3) . .
N5N K1 C8N 63.1(3) . 1_655
N5N K1 O1 105.2(2) . .
N5N K1 O2 140.9(2) . .
N5N K1 O3 99.1(2) . .
O1 K1 N1N 168.6(2) . .
O1 K1 N2N 103.7(2) . .
O1 K1 N3N 87.2(2) . .
O1 K1 C8N 66.8(2) . 1_655
O1 K1 O2 58.95(16) . .
O1 K1 O3 105.74(18) . .
O2 K1 N1N 129.7(2) . .
O2 K1 C8N 77.9(2) . 1_655
O3 K1 N1N 85.6(2) . .
O3 K1 N3N 166.9(2) . .
O3 K1 C8N 65.0(2) . 1_655
O3 K1 O2 58.40(15) . .
I21 K2 I5 72.32(3) 1_545 2_565
I21 K2 I31 74.62(4) 1_545 2_565
I31 K2 I5 64.07(3) 2_565 2_565
I51 K2 I5 72.01(3) . 2_565
I51 K2 I21 140.31(6) . 1_545
I51 K2 I31 74.56(4) . 2_565
N2N K2 I5 131.27(18) . 2_565
N2N K2 I21 107.21(17) . 1_545
N2N K2 I31 164.62(18) . 2_565
N2N K2 I51 109.16(17) . .
N2N K2 O2 79.1(2) . .
N4N K2 I5 59.04(18) . 2_565
N4N K2 I21 88.45(19) . 1_545
N4N K2 I31 123.11(19) . 2_565
N4N K2 I51 87.89(19) . .
N4N K2 N2N 72.2(3) . .
N4N K2 O2 151.3(2) . .
O2 K2 I5 149.61(13) . 2_565
O2 K2 I21 102.05(11) . 1_545
O2 K2 I31 85.56(12) . 2_565
O2 K2 I51 99.88(11) . .
C1N N1N K1 117.8(8) . .
N1N C1N C2N 177.5(11) . .
K2 N2N K1 104.1(3) . .
C3N N2N K1 116.2(7) . .
C3N N2N K2 139.6(7) . .
N2N C3N C4N 178.6(10) . .
C5N N3N K1 178.1(9) . .
N3N C5N C6N 177.7(14) . .
C7N N4N K2 174.7(8) . .
N4N C7N C8N 179.1(10) . .
C9N N5N K1 171.8(7) . .
N5N C9N C10N 179.5(11) . .
O1 C2 C3 108.8(7) . .
O2 C3 C2 109.0(7) . .
O2 C4 C5 109.1(7) . .
O3 C5 C4 109.0(7) . .
C1 O1 K1 108.8(5) . .
C1 O1 C2 110.6(6) . .
C2 O1 K1 112.5(4) . .
K1 O2 K2 97.66(17) . .
C3 O2 K1 115.9(5) . .
C3 O2 K2 108.5(4) . .
C4 O2 K1 116.9(4) . .
C4 O2 K2 105.6(5) . .
C4 O2 C3 110.6(6) . .
C5 O3 K1 111.2(4) . .
C6 O3 K1 112.1(5) . .
C6 O3 C5 111.0(6) . .

loop_
_geom_bond_atom_site_label_1
_geom_bond_atom_site_label_2
_geom_bond_distance
_geom_bond_site_symmetry_2
Mo1 Mo2 2.6820(8) .
Mo1 Mo4 2.6808(8) .
Mo1 Mo5 2.6834(9) .
Mo1 Mo6 2.6708(8) .
Mo1 I1 2.7806(7) .
Mo1 I2 2.7692(8) .
Mo1 I3 2.7821(7) .
Mo1 I4 2.7816(8) .
Mo1 I11 2.8555(8) .
Mo2 Mo3 2.6817(8) .
Mo2 Mo5 2.6654(8) .
Mo2 Mo6 2.6812(9) .
Mo2 I2 2.7819(7) .
Mo2 I3 2.7744(8) .
Mo2 I5 2.7706(8) .
Mo2 I6 2.7641(7) .
Mo2 I21 2.8450(8) .
Mo3 Mo4 2.6758(8) .
Mo3 Mo5 2.6830(8) .
Mo3 Mo6 2.6822(9) .
Mo3 I5 2.7719(8) .
Mo3 I6 2.7690(7) .
Mo3 I7 2.7679(7) .
Mo3 I8 2.7720(8) .
Mo3 I31 2.8639(8) .
Mo4 Mo5 2.6797(9) .
Mo4 Mo6 2.6770(8) .
Mo4 I1 2.7781(8) .
Mo4 I4 2.7689(8) .
Mo4 I7 2.7663(8) .
Mo4 I8 2.7755(7) .
Mo4 I41 2.8523(8) .
Mo5 I1 2.7720(7) .
Mo5 I2 2.7831(7) .
Mo5 I5 2.7686(7) .
Mo5 I7 2.7672(7) .
Mo5 I51 2.8394(8) .
Mo6 I3 2.7813(7) .
Mo6 I4 2.7860(8) .
Mo6 I6 2.7738(7) .
Mo6 I8 2.7746(7) .
Mo6 I61 2.8571(8) .
I5 K2 3.9969(18) 2_565
I21 K2 3.4526(18) 1_565
I31 K2 3.4947(19) 2_565
I51 K2 3.4462(17) .
K1 N1N 2.985(8) .
K1 N2N 2.800(8) .
K1 N3N 2.902(9) .
K1 C8N 3.460(9) 1_655
K1 N5N 2.784(9) .
K1 O1 2.799(6) .
K1 O2 2.930(6) .
K1 O3 2.858(6) .
K2 I5 3.9969(18) 2_565
K2 I21 3.4526(18) 1_545
K2 I31 3.4947(19) 2_565
K2 N2N 2.797(8) .
K2 N4N 2.774(9) .
K2 O2 2.933(6) .
N1N C1N 1.121(12) .
C1N C2N 1.461(14) .
N2N C3N 1.144(11) .
C3N C4N 1.454(13) .
N3N C5N 1.119(12) .
C5N C6N 1.484(16) .
N4N C7N 1.114(11) .
C7N C8N 1.448(12) .
N5N C9N 1.149(12) .
C9N C10N 1.446(13) .
C1 O1 1.421(10) .
C2 C3 1.507(12) .
C2 O1 1.430(10) .
C3 O2 1.432(9) .
C4 C5 1.500(11) .
C4 O2 1.429(10) .
C5 O3 1.426(10) .
C6 O3 1.409(10) .
